data_4335646
loop_
_publ_author_name
'Tao Yang'
'Hao Cui'
'Changhe Zhang'
'Li Zhang'
'Cheng-Yong Su'

_publ_contact_author_address
;
   'Li Zhang'
   School of Chemistry and Chemical Engineering, 
   Sun Yat-sen University, 
   Guangzhou 510275,PR.China.

    'Cheng-Yong Su'
    MOE Laboratory of Bioinorganic and Synthetic 
    Chemistry/KLGHEI of Environment and Energy Chemistry, 
    State Key La-boratory of 
    Optoelectronic Materials and Technologies
    School of Chemistry and Chemical Engineering, 
    Sun Yat-sen University, 
    Guangzhou 510275, PR. China.
;
_publ_contact_author_email
;
(L.Z.) zhli99@mail.sysu.edu.cn
(C.-Y. S.) cesscy@ mail.sysu.edu.cn
;
_publ_contact_author_fax '86 20 84115178'
_publ_contact_author_name 'Li Zhang, Cheng-Yong Su'
_publ_contact_author_phone '(L.Z.) 86 20 84110318; (C.-Y. S.) 86 20 84115178'
_publ_section_title
;
 Porous Metal-Organic Framework Catalyzing the Three-Component Coupling of
 Sulfonyl Azide, Alkyne, and Amine
;
_journal_name_full 'Inorganic Chemistry'
_journal_page_first 9053
_journal_page_last 9059
_journal_paper_doi 10.1021/ic4012229
_journal_volume 52
_journal_year 2013
_chemical_formula_sum 'C21 H27 F N2 O2 S'
_chemical_formula_weight 390.51
_chemical_name_systematic
;
 ?
;
_space_group_IT_number 2
_symmetry_cell_setting triclinic
_symmetry_space_group_name_Hall '-P 1'
_symmetry_space_group_name_H-M 'P -1'
_atom_sites_solution_hydrogens geom
_atom_sites_solution_primary direct
_atom_sites_solution_secondary difmap
_audit_creation_method SHELXL-97
_cell_angle_alpha 113.369(8)
_cell_angle_beta 100.239(6)
_cell_angle_gamma 98.051(6)
_cell_formula_units_Z 2
_cell_length_a 8.1839(5)
_cell_length_b 11.2473(10)
_cell_length_c 12.4963(10)
_cell_measurement_reflns_used 3039
_cell_measurement_temperature 150
_cell_measurement_theta_max 1.00000
_cell_measurement_theta_min 0.50218
_cell_volume 1010.45(16)
_computing_structure_refinement 'SHELXL-97 (Sheldrick, 1997)'
_computing_structure_solution 'SHELXS-97 (Sheldrick, 1990)'
_diffrn_ambient_temperature 150
_diffrn_detector_area_resol_mean 16.0855
_diffrn_measured_fraction_theta_full 0.975
_diffrn_measured_fraction_theta_max 0.975
_diffrn_measurement_device_type 'Xcalibur, Sapphire3, Gemini ultra'
_diffrn_measurement_method '\w scans'
_diffrn_radiation_monochromator graphite
_diffrn_radiation_source 'fine-focus sealed tube'
_diffrn_radiation_type CuK\a
_diffrn_radiation_wavelength 1.54178
_diffrn_reflns_av_R_equivalents 0.0300
_diffrn_reflns_av_sigmaI/netI 0.0475
_diffrn_reflns_limit_h_max 9
_diffrn_reflns_limit_h_min -7
_diffrn_reflns_limit_k_max 12
_diffrn_reflns_limit_k_min -13
_diffrn_reflns_limit_l_max 12
_diffrn_reflns_limit_l_min -14
_diffrn_reflns_number 5377
_diffrn_reflns_theta_full 63.18
_diffrn_reflns_theta_max 63.18
_diffrn_reflns_theta_min 3.99
_diffrn_standards_decay_% none
_diffrn_standards_interval_count 150
_diffrn_standards_number 2
_exptl_absorpt_coefficient_mu 1.648
_exptl_absorpt_correction_T_max 0.7901
_exptl_absorpt_correction_T_min 0.5962
_exptl_absorpt_correction_type multi-scan
_exptl_crystal_colour colorless
_exptl_crystal_density_diffrn 1.283
_exptl_crystal_description block
_exptl_crystal_F_000 416
_exptl_crystal_size_max 0.35
_exptl_crystal_size_mid 0.35
_exptl_crystal_size_min 0.15
_refine_diff_density_max 0.393
_refine_diff_density_min -0.463
_refine_diff_density_rms 0.076
_refine_ls_extinction_method none
_refine_ls_goodness_of_fit_ref 1.020
_refine_ls_hydrogen_treatment geom
_refine_ls_matrix_type full
_refine_ls_number_parameters 244
_refine_ls_number_reflns 3192
_refine_ls_number_restraints 0
_refine_ls_restrained_S_all 1.020
_refine_ls_R_factor_all 0.0521
_refine_ls_R_factor_gt 0.0462
_refine_ls_shift/su_max 0.000
_refine_ls_shift/su_mean 0.000
_refine_ls_structure_factor_coef Fsqd
_refine_ls_weighting_details 'calc w=1/[\s^2^(Fo^2^)+(0.1000P)^2^+0.0000P] where P=(Fo^2^+2Fc^2^)/3'
_refine_ls_weighting_scheme calc
_refine_ls_wR_factor_gt 0.1300
_refine_ls_wR_factor_ref 0.1432
_reflns_number_gt 2785
_reflns_number_total 3192
_reflns_threshold_expression >2sigma(I)
_cod_data_source_file ic4012229_si_002_2.cif
_cod_data_source_block 4a
_cod_original_cell_volume 1010.45(14)
_cod_database_code 4335646

loop_
_symmetry_equiv_pos_as_xyz
'x, y, z'
'-x, -y, -z'

loop_
_atom_site_label
_atom_site_type_symbol
_atom_site_fract_x
_atom_site_fract_y
_atom_site_fract_z
_atom_site_U_iso_or_equiv
_atom_site_adp_type
_atom_site_occupancy
_atom_site_symmetry_multiplicity
_atom_site_calc_flag
_atom_site_refinement_flags
S1 S 0.13898(6) 0.62301(5) 0.31909(4) 0.0240(2) Uani 1 1 d .
F1 F 0.0485(2) 1.14302(14) 0.91323(14) 0.0472(4) Uani 1 1 d .
O1 O 0.04719(19) 0.49609(15) 0.30483(14) 0.0313(4) Uani 1 1 d .
O2 O 0.0461(2) 0.72687(16) 0.34141(14) 0.0340(4) Uani 1 1 d .
N2 N 0.5000(2) 0.75358(16) 0.60263(15) 0.0226(4) Uani 1 1 d .
C8 C 0.3419(3) 0.70430(19) 0.53029(18) 0.0220(4) Uani 1 1 d .
N1 N 0.3227(2) 0.67578(18) 0.41539(16) 0.0259(4) Uani 1 1 d .
C3 C 0.1384(3) 0.8181(2) 0.7843(2) 0.0271(5) Uani 1 1 d .
H3A H 0.1492 0.7478 0.8043 0.032 Uiso 1 1 calc R
C20 C 0.1633(3) 0.4694(2) 0.09216(19) 0.0258(5) Uani 1 1 d .
H20A H 0.1039 0.3979 0.1001 0.031 Uiso 1 1 calc R
C7 C 0.1921(3) 0.6818(2) 0.58403(18) 0.0237(4) Uani 1 1 d .
H7A H 0.0900 0.6333 0.5185 0.028 Uiso 1 1 calc R
H7B H 0.2153 0.6262 0.6249 0.028 Uiso 1 1 calc R
C6 C 0.1021(3) 1.0275(2) 0.7240(2) 0.0341(5) Uani 1 1 d .
H6A H 0.0892 1.0979 0.7045 0.041 Uiso 1 1 calc R
C2 C 0.1045(3) 0.9317(2) 0.8661(2) 0.0311(5) Uani 1 1 d .
H2B H 0.0943 0.9391 0.9413 0.037 Uiso 1 1 calc R
C18 C 0.3005(3) 0.5554(2) -0.0273(2) 0.0298(5) Uani 1 1 d .
C19 C 0.2119(3) 0.4501(2) -0.01324(19) 0.0284(5) Uani 1 1 d .
H19A H 0.1847 0.3647 -0.0758 0.034 Uiso 1 1 calc R
C16 C 0.2902(3) 0.7033(2) 0.1728(2) 0.0345(5) Uani 1 1 d .
H16A H 0.3156 0.7889 0.2349 0.041 Uiso 1 1 calc R
C5 C 0.1379(3) 0.9134(2) 0.6430(2) 0.0289(5) Uani 1 1 d .
H5A H 0.1495 0.9076 0.5685 0.035 Uiso 1 1 calc R
C15 C 0.2045(3) 0.5968(2) 0.18566(19) 0.0262(5) Uani 1 1 d .
C4 C 0.1565(2) 0.8080(2) 0.67216(18) 0.0231(4) Uani 1 1 d .
C14 C 0.6651(3) 0.7158(2) 0.7697(2) 0.0336(5) Uani 1 1 d .
H14A H 0.6237 0.6217 0.7207 0.050 Uiso 1 1 calc R
H14B H 0.6780 0.7345 0.8530 0.050 Uiso 1 1 calc R
H14C H 0.7735 0.7452 0.7579 0.050 Uiso 1 1 calc R
C9 C 0.6516(3) 0.7779(2) 0.5569(2) 0.0274(5) Uani 1 1 d .
H9A H 0.7496 0.8188 0.6279 0.033 Uiso 1 1 calc R
C1 C 0.0863(3) 1.0335(2) 0.8334(2) 0.0317(5) Uani 1 1 d .
C21 C 0.3525(3) 0.5308(3) -0.1429(2) 0.0372(6) Uani 1 1 d .
H21A H 0.3160 0.4376 -0.1966 0.056 Uiso 1 1 calc R
H21B H 0.4745 0.5584 -0.1252 0.056 Uiso 1 1 calc R
H21C H 0.3003 0.5807 -0.1803 0.056 Uiso 1 1 calc R
C12 C 0.5376(3) 0.7892(2) 0.73357(18) 0.0264(5) Uani 1 1 d .
H12A H 0.4305 0.7600 0.7504 0.032 Uiso 1 1 calc R
C17 C 0.3380(3) 0.6821(2) 0.0672(2) 0.0374(6) Uani 1 1 d .
H17A H 0.3965 0.7540 0.0592 0.045 Uiso 1 1 calc R
C13 C 0.5955(3) 0.9403(2) 0.8079(2) 0.0381(6) Uani 1 1 d .
H13A H 0.5117 0.9820 0.7824 0.057 Uiso 1 1 calc R
H13B H 0.7029 0.9722 0.7960 0.057 Uiso 1 1 calc R
H13C H 0.6083 0.9617 0.8918 0.057 Uiso 1 1 calc R
C11 C 0.6464(3) 0.8781(3) 0.5028(3) 0.0426(6) Uani 1 1 d .
H11A H 0.6247 0.9580 0.5591 0.064 Uiso 1 1 calc R
H11B H 0.5571 0.8405 0.4294 0.064 Uiso 1 1 calc R
H11C H 0.7540 0.8987 0.4860 0.064 Uiso 1 1 calc R
C10 C 0.6876(3) 0.6479(3) 0.4740(2) 0.0392(6) Uani 1 1 d .
H10A H 0.6899 0.5893 0.5126 0.059 Uiso 1 1 calc R
H10B H 0.7960 0.6662 0.4573 0.059 Uiso 1 1 calc R
H10C H 0.5994 0.6065 0.3999 0.059 Uiso 1 1 calc R

loop_
_atom_site_aniso_label
_atom_site_aniso_U_11
_atom_site_aniso_U_22
_atom_site_aniso_U_33
_atom_site_aniso_U_23
_atom_site_aniso_U_13
_atom_site_aniso_U_12
S1 0.0221(3) 0.0264(3) 0.0224(3) 0.0102(2) 0.0040(2) 0.0051(2)
F1 0.0639(10) 0.0302(7) 0.0469(9) 0.0094(6) 0.0255(8) 0.0173(7)
O1 0.0299(8) 0.0318(8) 0.0294(8) 0.0137(7) 0.0055(7) -0.0002(7)
O2 0.0327(9) 0.0381(9) 0.0328(9) 0.0141(7) 0.0088(7) 0.0167(7)
N2 0.0213(9) 0.0241(9) 0.0227(9) 0.0105(7) 0.0050(7) 0.0061(7)
C8 0.0233(11) 0.0195(10) 0.0255(11) 0.0110(8) 0.0070(9) 0.0070(8)
N1 0.0220(9) 0.0314(9) 0.0241(9) 0.0126(7) 0.0041(7) 0.0052(7)
C3 0.0246(11) 0.0283(11) 0.0314(12) 0.0157(9) 0.0085(9) 0.0052(9)
C20 0.0228(11) 0.0276(11) 0.0272(11) 0.0143(9) 0.0016(9) 0.0048(8)
C7 0.0220(10) 0.0241(10) 0.0250(10) 0.0108(8) 0.0060(8) 0.0044(8)
C6 0.0372(13) 0.0269(11) 0.0422(14) 0.0176(10) 0.0106(11) 0.0108(10)
C2 0.0293(12) 0.0348(12) 0.0270(11) 0.0106(9) 0.0095(9) 0.0068(9)
C18 0.0236(11) 0.0407(13) 0.0279(11) 0.0189(10) 0.0034(9) 0.0079(9)
C19 0.0267(11) 0.0309(11) 0.0243(11) 0.0094(9) 0.0030(9) 0.0088(9)
C16 0.0444(14) 0.0256(11) 0.0295(12) 0.0101(9) 0.0085(10) 0.0030(10)
C5 0.0311(12) 0.0289(11) 0.0264(11) 0.0112(9) 0.0077(9) 0.0076(9)
C15 0.0252(11) 0.0297(11) 0.0245(11) 0.0129(9) 0.0032(8) 0.0085(9)
C4 0.0172(10) 0.0248(10) 0.0247(10) 0.0090(8) 0.0044(8) 0.0035(8)
C14 0.0266(11) 0.0427(13) 0.0375(13) 0.0246(11) 0.0044(10) 0.0088(10)
C9 0.0209(10) 0.0322(11) 0.0297(11) 0.0154(9) 0.0053(9) 0.0035(9)
C1 0.0301(12) 0.0232(11) 0.0342(12) 0.0038(9) 0.0117(10) 0.0045(9)
C21 0.0312(12) 0.0538(15) 0.0316(13) 0.0227(11) 0.0083(10) 0.0116(11)
C12 0.0243(11) 0.0321(12) 0.0229(11) 0.0127(9) 0.0043(9) 0.0067(9)
C17 0.0432(14) 0.0338(12) 0.0373(13) 0.0203(11) 0.0097(11) 0.0013(10)
C13 0.0370(13) 0.0353(13) 0.0300(12) 0.0054(10) 0.0006(10) 0.0086(10)
C11 0.0361(13) 0.0508(15) 0.0496(15) 0.0348(13) 0.0072(12) 0.0019(11)
C10 0.0303(12) 0.0469(14) 0.0362(13) 0.0110(11) 0.0137(11) 0.0106(11)

loop_
_atom_type_symbol
_atom_type_description
_atom_type_scat_dispersion_real
_atom_type_scat_dispersion_imag
_atom_type_scat_source
C C 0.0181 0.0091 'International Tables Vol C Tables 4.2.6.8 and 6.1.1.4'
H H 0.0000 0.0000 'International Tables Vol C Tables 4.2.6.8 and 6.1.1.4'
N N 0.0311 0.0180 'International Tables Vol C Tables 4.2.6.8 and 6.1.1.4'
O O 0.0492 0.0322 'International Tables Vol C Tables 4.2.6.8 and 6.1.1.4'
F F 0.0727 0.0534 'International Tables Vol C Tables 4.2.6.8 and 6.1.1.4'
S S 0.3331 0.5567 'International Tables Vol C Tables 4.2.6.8 and 6.1.1.4'

loop_
_geom_angle_atom_site_label_1
_geom_angle_atom_site_label_2
_geom_angle_atom_site_label_3
_geom_angle
O1 S1 O2 116.24(10)
O1 S1 N1 112.65(10)
O2 S1 N1 110.92(10)
O1 S1 C15 107.78(10)
O2 S1 C15 107.83(10)
N1 S1 C15 99.98(9)
C8 N2 C12 122.83(17)
C8 N2 C9 121.98(17)
C12 N2 C9 115.19(16)
N1 C8 N2 117.94(18)
N1 C8 C7 123.11(18)
N2 C8 C7 118.95(17)
C8 N1 S1 123.35(15)
C2 C3 C4 120.8(2)
C2 C3 H3A 119.6
C4 C3 H3A 119.6
C19 C20 C15 119.2(2)
C19 C20 H20A 120.4
C15 C20 H20A 120.4
C4 C7 C8 114.84(17)
C4 C7 H7A 108.6
C8 C7 H7A 108.6
C4 C7 H7B 108.6
C8 C7 H7B 108.6
H7A C7 H7B 107.5
C1 C6 C5 118.3(2)
C1 C6 H6A 120.8
C5 C6 H6A 120.8
C1 C2 C3 118.4(2)
C1 C2 H2B 120.8
C3 C2 H2B 120.8
C19 C18 C17 118.1(2)
C19 C18 C21 120.1(2)
C17 C18 C21 121.8(2)
C20 C19 C18 121.4(2)
C20 C19 H19A 119.3
C18 C19 H19A 119.3
C17 C16 C15 119.7(2)
C17 C16 H16A 120.2
C15 C16 H16A 120.2
C4 C5 C6 120.8(2)
C4 C5 H5A 119.6
C6 C5 H5A 119.6
C16 C15 C20 120.3(2)
C16 C15 S1 120.14(17)
C20 C15 S1 119.54(17)
C5 C4 C3 118.94(19)
C5 C4 C7 121.48(19)
C3 C4 C7 119.57(19)
C12 C14 H14A 109.5
C12 C14 H14B 109.5
H14A C14 H14B 109.5
C12 C14 H14C 109.5
H14A C14 H14C 109.5
H14B C14 H14C 109.5
N2 C9 C10 111.70(18)
N2 C9 C11 113.79(18)
C10 C9 C11 113.2(2)
N2 C9 H9A 105.8
C10 C9 H9A 105.8
C11 C9 H9A 105.8
F1 C1 C6 119.4(2)
F1 C1 C2 117.8(2)
C6 C1 C2 122.8(2)
C18 C21 H21A 109.5
C18 C21 H21B 109.5
H21A C21 H21B 109.5
C18 C21 H21C 109.5
H21A C21 H21C 109.5
H21B C21 H21C 109.5
N2 C12 C13 110.83(18)
N2 C12 C14 111.77(17)
C13 C12 C14 112.44(19)
N2 C12 H12A 107.2
C13 C12 H12A 107.2
C14 C12 H12A 107.2
C16 C17 C18 121.3(2)
C16 C17 H17A 119.4
C18 C17 H17A 119.4
C12 C13 H13A 109.5
C12 C13 H13B 109.5
H13A C13 H13B 109.5
C12 C13 H13C 109.5
H13A C13 H13C 109.5
H13B C13 H13C 109.5
C9 C11 H11A 109.5
C9 C11 H11B 109.5
H11A C11 H11B 109.5
C9 C11 H11C 109.5
H11A C11 H11C 109.5
H11B C11 H11C 109.5
C9 C10 H10A 109.5
C9 C10 H10B 109.5
H10A C10 H10B 109.5
C9 C10 H10C 109.5
H10A C10 H10C 109.5
H10B C10 H10C 109.5

loop_
_geom_bond_atom_site_label_1
_geom_bond_atom_site_label_2
_geom_bond_distance
S1 O1 1.4435(16)
S1 O2 1.4441(16)
S1 N1 1.6128(18)
S1 C15 1.768(2)
F1 C1 1.360(3)
N2 C8 1.336(3)
N2 C12 1.483(3)
N2 C9 1.490(3)
C8 N1 1.315(3)
C8 C7 1.536(3)
C3 C2 1.385(3)
C3 C4 1.397(3)
C3 H3A 0.9300
C20 C19 1.387(3)
C20 C15 1.389(3)
C20 H20A 0.9300
C7 C4 1.517(3)
C7 H7A 0.9700
C7 H7B 0.9700
C6 C1 1.372(3)
C6 C5 1.392(3)
C6 H6A 0.9300
C2 C1 1.377(4)
C2 H2B 0.9300
C18 C19 1.389(3)
C18 C17 1.391(3)
C18 C21 1.509(3)
C19 H19A 0.9300
C16 C17 1.382(3)
C16 C15 1.382(3)
C16 H16A 0.9300
C5 C4 1.392(3)
C5 H5A 0.9300
C14 C12 1.530(3)
C14 H14A 0.9600
C14 H14B 0.9600
C14 H14C 0.9600
C9 C10 1.524(3)
C9 C11 1.529(3)
C9 H9A 0.9800
C21 H21A 0.9600
C21 H21B 0.9600
C21 H21C 0.9600
C12 C13 1.530(3)
C12 H12A 0.9800
C17 H17A 0.9300
C13 H13A 0.9600
C13 H13B 0.9600
C13 H13C 0.9600
C11 H11A 0.9600
C11 H11B 0.9600
C11 H11C 0.9600
C10 H10A 0.9600
C10 H10B 0.9600
C10 H10C 0.9600

loop_
_geom_torsion_atom_site_label_1
_geom_torsion_atom_site_label_2
_geom_torsion_atom_site_label_3
_geom_torsion_atom_site_label_4
_geom_torsion
C12 N2 C8 N1 -179.88(18)
C9 N2 C8 N1 0.7(3)
C12 N2 C8 C7 -0.7(3)
C9 N2 C8 C7 179.90(17)
N2 C8 N1 S1 -176.70(14)
C7 C8 N1 S1 4.1(3)
O1 S1 N1 C8 -62.88(19)
O2 S1 N1 C8 69.38(19)
C15 S1 N1 C8 -177.04(18)
N1 C8 C7 C4 -113.7(2)
N2 C8 C7 C4 67.1(2)
C4 C3 C2 C1 1.1(3)
C15 C20 C19 C18 -0.1(3)
C17 C18 C19 C20 -0.7(3)
C21 C18 C19 C20 179.6(2)
C1 C6 C5 C4 0.3(4)
C17 C16 C15 C20 -1.3(4)
C17 C16 C15 S1 -178.79(19)
C19 C20 C15 C16 1.1(3)
C19 C20 C15 S1 178.64(16)
O1 S1 C15 C16 177.57(18)
O2 S1 C15 C16 51.3(2)
N1 S1 C15 C16 -64.6(2)
O1 S1 C15 C20 0.1(2)
O2 S1 C15 C20 -126.16(18)
N1 S1 C15 C20 117.90(18)
C6 C5 C4 C3 0.1(3)
C6 C5 C4 C7 178.79(19)
C2 C3 C4 C5 -0.8(3)
C2 C3 C4 C7 -179.49(19)
C8 C7 C4 C5 50.9(3)
C8 C7 C4 C3 -130.4(2)
C8 N2 C9 C10 -68.8(2)
C12 N2 C9 C10 111.7(2)
C8 N2 C9 C11 60.8(3)
C12 N2 C9 C11 -118.6(2)
C5 C6 C1 F1 -178.9(2)
C5 C6 C1 C2 0.1(4)
C3 C2 C1 F1 178.28(19)
C3 C2 C1 C6 -0.7(4)
C8 N2 C12 C13 -110.1(2)
C9 N2 C12 C13 69.3(2)
C8 N2 C12 C14 123.6(2)
C9 N2 C12 C14 -57.0(2)
C15 C16 C17 C18 0.5(4)
C19 C18 C17 C16 0.5(4)
C21 C18 C17 C16 -179.7(2)
